data_7229163
loop_
_publ_author_name
'He, Hongyan'
'Zhang, Qi'
'Wang, Jian-Rong'
'Mei, Xuefeng'

_publ_section_title
;
 Structure, physicochemical properties and pharmacokinetics of resveratrol
 and piperine cocrystals
;
_journal_name_full CrystEngComm
_journal_paper_doi 10.1039/C7CE01468F
_journal_year 2017
_chemical_formula_moiety 'H2 O, C7 H7, 2(C17 H19 N O3), C14 H12 O3'
_chemical_formula_sum 'C55 H59 N2 O10'
_chemical_formula_weight 908.04
_chemical_name_systematic
;
 ? 
;
_space_group_crystal_system monoclinic
_space_group_IT_number 14
_space_group_name_Hall '-P 2ybc'
_space_group_name_H-M_alt 'P 1 21/c 1'
_symmetry_space_group_name_Hall '-P 2ybc'
_symmetry_space_group_name_H-M 'P 1 21/c 1'
_atom_sites_solution_hydrogens mixed
_atom_sites_solution_primary direct
_audit_creation_date 2016-06-27
_audit_creation_method
;
Olex2 1.2-beta
(compiled 2016.02.19 svn.r3266 for OlexSys, GUI svn.r5155)
;
_audit_update_record
;
2016-12-15 deposited with the CCDC.
2017-09-14 downloaded from the CCDC.
;
_cell_angle_alpha 90
_cell_angle_beta 102.686(2)
_cell_angle_gamma 90
_cell_formula_units_Z 4
_cell_length_a 33.8536(12)
_cell_length_b 8.3030(3)
_cell_length_c 17.6214(6)
_cell_measurement_reflns_used 3523
_cell_measurement_temperature 100(2)
_cell_measurement_theta_max 22.53
_cell_measurement_theta_min 2.53
_cell_volume 4832.2(3)
_computing_molecular_graphics 'Olex2 (Dolomanov et al., 2009)'
_computing_publication_material 'Olex2 (Dolomanov et al., 2009)'
_computing_structure_refinement 'ShelXL (Sheldrick, 2015)'
_computing_structure_solution 'SIR2004 (Burla et al., 2007)'
_diffrn_ambient_temperature 100(2)
_diffrn_measured_fraction_theta_full 0.997
_diffrn_measured_fraction_theta_max 0.995
_diffrn_measurement_device_type 'Bruker APEX-II CCD'
_diffrn_measurement_method '\f and \w scans'
_diffrn_radiation_monochromator graphite
_diffrn_radiation_type MoK\a
_diffrn_radiation_wavelength 0.71073
_diffrn_reflns_av_R_equivalents 0.0910
_diffrn_reflns_av_unetI/netI 0.0949
_diffrn_reflns_Laue_measured_fraction_full 0.997
_diffrn_reflns_Laue_measured_fraction_max 0.995
_diffrn_reflns_limit_h_max 44
_diffrn_reflns_limit_h_min -33
_diffrn_reflns_limit_k_max 9
_diffrn_reflns_limit_k_min -10
_diffrn_reflns_limit_l_max 22
_diffrn_reflns_limit_l_min -22
_diffrn_reflns_number 42545
_diffrn_reflns_point_group_measured_fraction_full 0.997
_diffrn_reflns_point_group_measured_fraction_max 0.995
_diffrn_reflns_theta_full 25.242
_diffrn_reflns_theta_max 27.613
_diffrn_reflns_theta_min 1.850
_diffrn_standards_number 0
_exptl_absorpt_coefficient_mu 0.086
_exptl_absorpt_correction_T_max 0.7456
_exptl_absorpt_correction_T_min 0.6477
_exptl_absorpt_correction_type multi-scan
_exptl_absorpt_process_details
;
SADABS-2008/1 (Bruker,2008) was used for absorption correction.
wR2(int) was 0.0736 before and 0.0583 after correction.
The Ratio of minimum to maximum transmission is 0.8687.
The \l/2 correction factor is 0.0015.
;
_exptl_crystal_colour colorless
_exptl_crystal_density_diffrn 1.248
_exptl_crystal_density_method 'not measured'
_exptl_crystal_description plate
_exptl_crystal_F_000 1932
_exptl_crystal_size_max 0.4
_exptl_crystal_size_mid 0.3
_exptl_crystal_size_min 0.1
_refine_diff_density_max 0.291
_refine_diff_density_min -0.286
_refine_diff_density_rms 0.051
_refine_ls_extinction_method none
_refine_ls_goodness_of_fit_ref 1.003
_refine_ls_hydrogen_treatment mixed
_refine_ls_matrix_type full
_refine_ls_number_parameters 623
_refine_ls_number_reflns 11165
_refine_ls_number_restraints 1
_refine_ls_restrained_S_all 1.007
_refine_ls_R_factor_all 0.1368
_refine_ls_R_factor_gt 0.0588
_refine_ls_shift/su_max 0.001
_refine_ls_shift/su_mean 0.000
_refine_ls_structure_factor_coef Fsqd
_refine_ls_weighting_details 'w=1/[\s^2^(Fo^2^)+(0.0556P)^2^+0.1105P] where P=(Fo^2^+2Fc^2^)/3'
_refine_ls_weighting_scheme calc
_refine_ls_wR_factor_gt 0.1151
_refine_ls_wR_factor_ref 0.1417
_reflns_Friedel_coverage 0.000
_reflns_number_gt 6016
_reflns_number_total 11165
_reflns_threshold_expression 'I > 2\s(I)'
_cod_data_source_file c7ce01468f2.cif
_cod_data_source_block mo_2015564_0ma
_cod_database_code 7229163
_shelx_space_group_comment
;
The symmetry employed for this shelxl refinement is uniquely defined
by the following loop, which should always be used as a source of
symmetry information in preference to the above space-group names.
They are only intended as comments.
;
_olex2_refinement_description
;
1. Fixed Uiso
 At 1.2 times of:
  All C(H) groups, All C(H,H) groups
 At 1.5 times of:
  All C(H,H,H) groups, All O(H) groups
2. Restrained distances
 C3S-C8S
 1.53 with sigma of 0.02
3. Others
 Fixed Sof: C7S(0.6) H7SA(0.6) H7SB(0.6) H7SC(0.6) C8S(0.4) H8SA(0.4)
 H8SB(0.4) H8SC(0.4)
4.a Secondary CH2 refined with riding coordinates:
 C34(H34A,H34B), C35(H35A,H35B), C36(H36A,H36B), C48(H48A,H48B), C33(H33A,
 H33B), C32(H32A,H32B), C17(H17A,H17B), C18(H18A,H18B), C19(H19A,H19B),
 C31(H31A,H31B), C16(H16A,H16B), C15(H15A,H15B)
4.b Aromatic/amide H refined with riding coordinates:
 C6S(H6S), C2S(H2S), C5S(H5S), C4S(H4S), C38(H38), C39(H39), C40(H40),
 C41(H41), C43(H43), C47(H47), C46(H46), C21(H21), C22(H22), C23(H23), C24(H24),
  C26(H26), C30(H30), C29(H29), C13(H13), C14(H14), C8(H8), C7(H7), C6(H6),
 C4(H4), C2(H2A), C11(H11), C10(H10)
4.c Tetrahedral OH refined with riding coordinates:
 O3(H3), O1(H1), O2(H2)
4.d Idealised Me refined as rotating group:
 C7S(H7SA,H7SB,H7SC), C8S(H8SA,H8SB,H8SC)
;
_shelx_shelxl_version_number 2014/7
_olex2_submission_special_instructions 'No special instructions were received'

loop_
_space_group_symop_operation_xyz
'x, y, z'
'-x, y+1/2, -z+1/2'
'-x, -y, -z'
'x, -y-1/2, z-1/2'

loop_
_atom_site_label
_atom_site_type_symbol
_atom_site_fract_x
_atom_site_fract_y
_atom_site_fract_z
_atom_site_U_iso_or_equiv
_atom_site_adp_type
_atom_site_occupancy
_atom_site_site_symmetry_order
_atom_site_calc_flag
_atom_site_refinement_flags_posn
_atom_site_refinement_flags_occupancy
_atom_site_disorder_assembly
_atom_site_disorder_group
O1S O 0.03930(5) 0.1303(2) 0.26568(10) 0.0261(4) Uani 1 1 d . . . .
C7S C 0.48539(16) 0.1918(8) 0.5662(3) 0.0639(16) Uani 0.6 1 d . P A 1
H7SA H 0.4855 0.3018 0.5495 0.096 Uiso 0.6 1 calc GR P A 1
H7SB H 0.4988 0.1257 0.5349 0.096 Uiso 0.6 1 calc GR P A 1
H7SC H 0.4994 0.1839 0.6198 0.096 Uiso 0.6 1 calc GR P A 1
O9 O 0.75938(5) 0.4194(2) 0.81273(8) 0.0326(4) Uani 1 1 d . . . .
O7 O 1.02899(5) 0.24092(17) 1.11852(7) 0.0239(4) Uani 1 1 d . . . .
O8 O 0.72274(5) 0.5193(2) 0.89888(9) 0.0351(4) Uani 1 1 d . . . .
O5 O 0.56492(6) 0.5036(3) 0.20126(13) 0.0734(7) Uani 1 1 d . . . .
O4 O 0.30893(5) 0.59887(19) 0.35137(9) 0.0317(4) Uani 1 1 d . . . .
O6 O 0.60574(6) 0.3415(3) 0.29302(13) 0.0760(7) Uani 1 1 d . . . .
O3 O 0.31447(5) -0.0892(2) 0.32566(10) 0.0391(4) Uani 1 1 d . . . .
H3 H 0.3089 -0.1831 0.3135 0.059 Uiso 1 1 calc R . . .
O1 O 0.10789(4) 0.97032(17) 0.28980(8) 0.0231(4) Uani 1 1 d . . . .
H1 H 0.0862 1.0176 0.2769 0.035 Uiso 1 1 calc R . . .
O2 O 0.02521(4) 0.53245(17) 0.17472(8) 0.0224(3) Uani 1 1 d . . . .
H2 H 0.0267 0.4369 0.1638 0.034 Uiso 1 1 calc R . . .
C6S C 0.42589(13) 0.0657(4) 0.4912(2) 0.0763(11) Uani 1 1 d . . . .
H6S H 0.4392 0.0450 0.4512 0.092 Uiso 1 1 calc R . . .
C1S C 0.44671(13) 0.1410(4) 0.5586(2) 0.0727(11) Uani 1 1 d . . . .
C2S C 0.42585(17) 0.1660(5) 0.6163(2) 0.0881(14) Uani 1 1 d . . . .
H2S H 0.4391 0.2163 0.6620 0.106 Uiso 1 1 calc R . . .
C3S C 0.38594(16) 0.1194(5) 0.6091(2) 0.0847(13) Uani 1 1 d D . . .
C5S C 0.38607(13) 0.0214(5) 0.4825(2) 0.0788(11) Uani 1 1 d . . . .
H5S H 0.3723 -0.0258 0.4364 0.095 Uiso 1 1 calc R . . .
C4S C 0.36674(13) 0.0467(5) 0.5415(2) 0.0815(12) Uani 1 1 d . . . .
H4S H 0.3400 0.0138 0.5357 0.098 Uiso 1 1 calc R . . .
C34 C 1.13064(7) 0.1110(3) 0.97279(13) 0.0327(6) Uani 1 1 d . . . .
H34A H 1.1549 0.1603 0.9623 0.039 Uiso 1 1 calc R . . .
H34B H 1.1319 -0.0038 0.9635 0.039 Uiso 1 1 calc R . . .
C35 C 1.09355(7) 0.1815(3) 0.91896(12) 0.0269(5) Uani 1 1 d . . . .
H35A H 1.0942 0.2978 0.9241 0.032 Uiso 1 1 calc R . . .
H35B H 1.0942 0.1555 0.8656 0.032 Uiso 1 1 calc R . . .
C36 C 1.05467(7) 0.1182(3) 0.93664(11) 0.0253(5) Uani 1 1 d . . . .
H36A H 1.0318 0.1722 0.9038 0.030 Uiso 1 1 calc R . . .
H36B H 1.0523 0.0038 0.9253 0.030 Uiso 1 1 calc R . . .
N2 N 1.05398(6) 0.1452(2) 1.01891(9) 0.0216(4) Uani 1 1 d . . . .
C37 C 1.02473(7) 0.2181(2) 1.04585(11) 0.0200(5) Uani 1 1 d . . . .
C38 C 0.98678(7) 0.2690(3) 0.99378(12) 0.0226(5) Uani 1 1 d . . . .
H38 H 0.9844 0.2669 0.9402 0.027 Uiso 1 1 calc R . . .
C39 C 0.95558(7) 0.3185(2) 1.02286(12) 0.0209(5) Uani 1 1 d . . . .
H39 H 0.9603 0.3279 1.0767 0.025 Uiso 1 1 calc R . . .
C40 C 0.91571(7) 0.3585(2) 0.98048(12) 0.0220(5) Uani 1 1 d . . . .
H40 H 0.9102 0.3608 0.9264 0.026 Uiso 1 1 calc R . . .
C41 C 0.88605(7) 0.3930(2) 1.01809(12) 0.0227(5) Uani 1 1 d . . . .
H41 H 0.8939 0.3940 1.0721 0.027 Uiso 1 1 calc R . . .
C42 C 0.84347(7) 0.4291(3) 0.98610(12) 0.0216(5) Uani 1 1 d . . . .
C43 C 0.82454(7) 0.4015(3) 0.90763(12) 0.0234(5) Uani 1 1 d . . . .
H43 H 0.8388 0.3590 0.8727 0.028 Uiso 1 1 calc R . . .
C44 C 0.78467(7) 0.4396(3) 0.88500(12) 0.0237(5) Uani 1 1 d . . . .
C48 C 0.72046(8) 0.4748(3) 0.81979(13) 0.0379(6) Uani 1 1 d . . . .
H48A H 0.7005 0.3902 0.8046 0.045 Uiso 1 1 calc R . . .
H48B H 0.7124 0.5668 0.7860 0.045 Uiso 1 1 calc R . . .
C33 C 1.12881(7) 0.1406(3) 1.05722(13) 0.0292(6) Uani 1 1 d . . . .
H33A H 1.1515 0.0876 1.0912 0.035 Uiso 1 1 calc R . . .
H33B H 1.1309 0.2552 1.0680 0.035 Uiso 1 1 calc R . . .
C32 C 1.08965(7) 0.0773(3) 1.07345(12) 0.0253(5) Uani 1 1 d . . . .
H32A H 1.0892 -0.0391 1.0689 0.030 Uiso 1 1 calc R . . .
H32B H 1.0883 0.1046 1.1263 0.030 Uiso 1 1 calc R . . .
C47 C 0.82061(7) 0.4918(3) 1.03689(12) 0.0250(5) Uani 1 1 d . . . .
H47 H 0.8333 0.5086 1.0887 0.030 Uiso 1 1 calc R . . .
C46 C 0.77991(7) 0.5296(3) 1.01283(12) 0.0270(5) Uani 1 1 d . . . .
H46 H 0.7652 0.5720 1.0469 0.032 Uiso 1 1 calc R . . .
C45 C 0.76256(7) 0.5010(3) 0.93615(13) 0.0249(5) Uani 1 1 d . . . .
C17 C 0.25362(9) 0.5048(4) 0.58230(16) 0.0509(8) Uani 1 1 d . . . .
H17A H 0.2356 0.4299 0.6001 0.061 Uiso 1 1 calc R . . .
H17B H 0.2546 0.6030 0.6125 0.061 Uiso 1 1 calc R . . .
C18 C 0.29554(9) 0.4325(4) 0.59504(15) 0.0494(8) Uani 1 1 d . . . .
H18A H 0.2937 0.3260 0.5720 0.059 Uiso 1 1 calc R . . .
H18B H 0.3066 0.4212 0.6504 0.059 Uiso 1 1 calc R . . .
C19 C 0.32395(8) 0.5359(4) 0.55956(14) 0.0455(7) Uani 1 1 d . . . .
H19A H 0.3286 0.6377 0.5871 0.055 Uiso 1 1 calc R . . .
H19B H 0.3498 0.4817 0.5650 0.055 Uiso 1 1 calc R . . .
N1 N 0.30649(6) 0.5656(2) 0.47707(11) 0.0341(5) Uani 1 1 d . . . .
C20 C 0.32575(7) 0.5534(3) 0.41828(13) 0.0289(6) Uani 1 1 d . . . .
C21 C 0.36730(8) 0.4879(3) 0.43254(14) 0.0363(6) Uani 1 1 d . . . .
H21 H 0.3780 0.4324 0.4783 0.044 Uiso 1 1 calc R . . .
C22 C 0.38923(8) 0.5088(3) 0.37979(15) 0.0395(7) Uani 1 1 d . . . .
H22 H 0.3767 0.5613 0.3342 0.047 Uiso 1 1 calc R . . .
C23 C 0.43044(8) 0.4589(4) 0.38542(16) 0.0456(7) Uani 1 1 d . . . .
H23 H 0.4436 0.4030 0.4295 0.055 Uiso 1 1 calc R . . .
C24 C 0.45046(9) 0.4896(4) 0.32989(18) 0.0553(8) Uani 1 1 d . . . .
H24 H 0.4359 0.5463 0.2873 0.066 Uiso 1 1 calc R . . .
C25 C 0.49204(9) 0.4471(4) 0.32602(17) 0.0485(7) Uani 1 1 d . . . .
C26 C 0.50644(9) 0.5039(4) 0.26223(17) 0.0507(8) Uani 1 1 d . . . .
H26 H 0.4903 0.5665 0.2237 0.061 Uiso 1 1 calc R . . .
C27 C 0.54518(9) 0.4634(4) 0.25901(17) 0.0507(8) Uani 1 1 d . . . .
C31 C 0.60431(10) 0.4366(5) 0.2260(2) 0.0828(12) Uani 1 1 d . . . .
H31A H 0.6107 0.3709 0.1848 0.099 Uiso 1 1 calc R . . .
H31B H 0.6242 0.5223 0.2376 0.099 Uiso 1 1 calc R . . .
C16 C 0.23731(8) 0.5422(4) 0.49727(16) 0.0460(7) Uani 1 1 d . . . .
H16A H 0.2319 0.4421 0.4685 0.055 Uiso 1 1 calc R . . .
H16B H 0.2119 0.5999 0.4915 0.055 Uiso 1 1 calc R . . .
C15 C 0.26636(8) 0.6416(3) 0.46352(15) 0.0390(7) Uani 1 1 d . . . .
H15A H 0.2559 0.6544 0.4080 0.047 Uiso 1 1 calc R . . .
H15B H 0.2688 0.7478 0.4870 0.047 Uiso 1 1 calc R . . .
C30 C 0.51719(9) 0.3531(4) 0.38222(18) 0.0561(8) Uani 1 1 d . . . .
H30 H 0.5075 0.3174 0.4247 0.067 Uiso 1 1 calc R . . .
C29 C 0.55638(9) 0.3107(4) 0.37693(18) 0.0594(9) Uani 1 1 d . . . .
H29 H 0.5730 0.2476 0.4145 0.071 Uiso 1 1 calc R . . .
C28 C 0.56897(8) 0.3671(4) 0.31354(18) 0.0537(8) Uani 1 1 d . . . .
C12 C 0.27971(7) 0.0006(3) 0.31278(13) 0.0267(5) Uani 1 1 d . . . .
C13 C 0.24184(7) -0.0648(3) 0.28418(12) 0.0246(5) Uani 1 1 d . . . .
H13 H 0.2391 -0.1746 0.2739 0.030 Uiso 1 1 calc R . . .
C14 C 0.20803(7) 0.0330(3) 0.27092(12) 0.0221(5) Uani 1 1 d . . . .
H14 H 0.1827 -0.0121 0.2512 0.026 Uiso 1 1 calc R . . .
C9 C 0.21092(7) 0.1980(3) 0.28636(11) 0.0201(5) Uani 1 1 d . . . .
C8 C 0.17391(7) 0.2956(3) 0.27116(11) 0.0217(5) Uani 1 1 d . . . .
H8 H 0.1499 0.2412 0.2511 0.026 Uiso 1 1 calc R . . .
C7 C 0.17080(7) 0.4534(3) 0.28276(11) 0.0219(5) Uani 1 1 d . . . .
H7 H 0.1947 0.5072 0.3045 0.026 Uiso 1 1 calc R . . .
C1 C 0.13398(6) 0.5513(3) 0.26504(11) 0.0195(5) Uani 1 1 d . . . .
C6 C 0.09660(7) 0.4886(3) 0.22701(11) 0.0206(5) Uani 1 1 d . . . .
H6 H 0.0944 0.3811 0.2118 0.025 Uiso 1 1 calc R . . .
C5 C 0.06289(7) 0.5870(3) 0.21214(11) 0.0192(5) Uani 1 1 d . . . .
C4 C 0.06557(7) 0.7491(3) 0.23285(11) 0.0205(5) Uani 1 1 d . . . .
H4 H 0.0427 0.8143 0.2225 0.025 Uiso 1 1 calc R . . .
C3 C 0.10272(7) 0.8116(3) 0.26905(11) 0.0196(5) Uani 1 1 d . . . .
C2 C 0.13652(7) 0.7135(3) 0.28593(11) 0.0218(5) Uani 1 1 d . . . .
H2A H 0.1612 0.7563 0.3115 0.026 Uiso 1 1 calc R . . .
C11 C 0.28333(7) 0.1639(3) 0.32837(13) 0.0295(6) Uani 1 1 d . . . .
H11 H 0.3087 0.2085 0.3478 0.035 Uiso 1 1 calc R . . .
C10 C 0.24943(7) 0.2612(3) 0.31530(12) 0.0252(5) Uani 1 1 d . . . .
H10 H 0.2523 0.3708 0.3260 0.030 Uiso 1 1 calc R . . .
H1SA H 0.0320(10) 0.145(4) 0.216(2) 0.091(13) Uiso 1 1 d . . . .
H1SB H 0.0188(9) 0.097(3) 0.2846(16) 0.058(10) Uiso 1 1 d . . . .
C8S C 0.3760(3) 0.1461(12) 0.6781(5) 0.083(3) Uani 0.4 1 d D P B 2
H8SA H 0.3750 0.0454 0.7043 0.124 Uiso 0.4 1 calc GR P B 2
H8SB H 0.3500 0.1976 0.6696 0.124 Uiso 0.4 1 calc GR P B 2
H8SC H 0.3960 0.2145 0.7095 0.124 Uiso 0.4 1 calc GR P B 2

loop_
_atom_site_aniso_label
_atom_site_aniso_U_11
_atom_site_aniso_U_22
_atom_site_aniso_U_33
_atom_site_aniso_U_23
_atom_site_aniso_U_13
_atom_site_aniso_U_12
O1S 0.0234(10) 0.0327(10) 0.0228(9) 0.0057(7) 0.0062(8) 0.0002(8)
C7S 0.038(3) 0.098(5) 0.053(3) 0.020(3) 0.004(3) 0.001(3)
O9 0.0276(10) 0.0468(11) 0.0216(8) -0.0059(7) 0.0016(7) 0.0064(8)
O7 0.0306(10) 0.0253(8) 0.0162(7) -0.0016(6) 0.0062(6) -0.0006(7)
O8 0.0251(10) 0.0521(11) 0.0273(9) -0.0071(8) 0.0042(7) 0.0056(8)
O5 0.0330(13) 0.127(2) 0.0666(14) 0.0017(14) 0.0252(11) -0.0035(13)
O4 0.0322(10) 0.0319(10) 0.0295(9) 0.0021(7) 0.0034(7) 0.0010(8)
O6 0.0250(12) 0.135(2) 0.0676(15) -0.0170(15) 0.0096(11) 0.0033(13)
O3 0.0196(10) 0.0298(10) 0.0686(12) 0.0030(9) 0.0114(9) 0.0048(8)
O1 0.0207(9) 0.0211(8) 0.0264(8) -0.0037(6) 0.0030(7) -0.0004(7)
O2 0.0176(8) 0.0229(8) 0.0251(8) -0.0051(6) 0.0011(6) -0.0011(7)
C6S 0.087(3) 0.081(3) 0.055(2) 0.0011(19) 0.003(2) 0.020(2)
C1S 0.096(3) 0.064(2) 0.049(2) 0.0094(17) -0.004(2) 0.001(2)
C2S 0.151(5) 0.063(3) 0.045(2) -0.0068(17) 0.007(3) 0.004(3)
C3S 0.115(4) 0.081(3) 0.057(2) -0.001(2) 0.017(3) 0.020(3)
C5S 0.074(3) 0.091(3) 0.062(2) -0.008(2) -0.006(2) 0.017(2)
C4S 0.089(3) 0.093(3) 0.064(2) 0.007(2) 0.020(2) 0.032(2)
C34 0.0294(15) 0.0357(15) 0.0347(13) 0.0014(11) 0.0106(11) 0.0024(12)
C35 0.0338(15) 0.0272(13) 0.0217(11) -0.0004(9) 0.0106(10) 0.0011(11)
C36 0.0293(14) 0.0295(13) 0.0175(10) -0.0041(9) 0.0060(10) 0.0009(11)
N2 0.0239(11) 0.0243(10) 0.0165(8) -0.0009(7) 0.0043(8) 0.0012(8)
C37 0.0259(13) 0.0148(11) 0.0197(10) -0.0012(8) 0.0061(9) -0.0044(10)
C38 0.0285(14) 0.0233(12) 0.0166(10) 0.0013(9) 0.0061(10) -0.0009(10)
C39 0.0272(13) 0.0174(11) 0.0182(10) 0.0003(8) 0.0054(10) -0.0016(10)
C40 0.0286(14) 0.0183(12) 0.0199(10) -0.0004(9) 0.0070(10) 0.0010(10)
C41 0.0291(14) 0.0216(12) 0.0179(10) 0.0002(9) 0.0059(10) -0.0007(10)
C42 0.0244(13) 0.0200(12) 0.0219(11) 0.0006(9) 0.0084(10) -0.0014(10)
C43 0.0274(14) 0.0241(12) 0.0214(11) -0.0014(9) 0.0110(10) 0.0006(11)
C44 0.0280(14) 0.0244(12) 0.0183(10) -0.0009(9) 0.0044(10) -0.0020(10)
C48 0.0345(16) 0.0556(18) 0.0234(12) 0.0016(11) 0.0059(11) 0.0058(14)
C33 0.0262(14) 0.0308(14) 0.0293(12) 0.0030(10) 0.0028(10) 0.0012(11)
C32 0.0289(14) 0.0250(13) 0.0216(11) 0.0010(9) 0.0044(10) 0.0026(11)
C47 0.0295(14) 0.0288(13) 0.0174(10) 0.0009(9) 0.0068(10) -0.0009(11)
C46 0.0288(14) 0.0312(13) 0.0244(11) -0.0039(10) 0.0130(10) 0.0009(11)
C45 0.0227(13) 0.0241(12) 0.0286(12) -0.0006(9) 0.0067(10) 0.0000(10)
C17 0.051(2) 0.059(2) 0.0493(17) -0.0047(14) 0.0271(15) -0.0031(16)
C18 0.061(2) 0.0545(19) 0.0361(15) 0.0077(13) 0.0186(14) 0.0002(16)
C19 0.0427(18) 0.064(2) 0.0288(13) -0.0027(13) 0.0044(12) 0.0055(15)
N1 0.0296(13) 0.0424(13) 0.0300(11) 0.0020(9) 0.0057(9) 0.0043(10)
C20 0.0285(14) 0.0287(14) 0.0296(13) -0.0011(10) 0.0066(11) -0.0014(11)
C21 0.0289(15) 0.0436(16) 0.0357(14) 0.0094(12) 0.0057(12) 0.0033(13)
C22 0.0319(16) 0.0436(17) 0.0440(15) 0.0091(12) 0.0101(12) 0.0019(13)
C23 0.0295(16) 0.0567(19) 0.0519(17) 0.0138(14) 0.0118(13) 0.0050(14)
C24 0.0409(19) 0.068(2) 0.0589(19) 0.0204(16) 0.0157(15) 0.0107(16)
C25 0.0335(17) 0.060(2) 0.0555(18) 0.0053(15) 0.0181(14) 0.0017(15)
C26 0.0314(17) 0.066(2) 0.0566(18) 0.0017(15) 0.0140(14) -0.0041(15)
C27 0.0289(17) 0.075(2) 0.0505(17) -0.0093(16) 0.0142(14) -0.0106(16)
C31 0.038(2) 0.123(3) 0.093(3) -0.003(3) 0.027(2) -0.001(2)
C16 0.0349(17) 0.0517(18) 0.0548(18) -0.0027(14) 0.0172(14) -0.0004(14)
C15 0.0338(16) 0.0431(16) 0.0404(15) -0.0023(12) 0.0088(12) 0.0065(13)
C30 0.0383(18) 0.073(2) 0.0597(19) 0.0099(16) 0.0175(15) 0.0103(17)
C29 0.0387(19) 0.080(2) 0.0564(19) -0.0016(17) 0.0044(15) 0.0097(17)
C28 0.0214(16) 0.081(2) 0.0576(19) -0.0182(17) 0.0053(14) -0.0008(16)
C12 0.0208(13) 0.0291(14) 0.0325(12) 0.0063(10) 0.0109(10) 0.0055(11)
C13 0.0263(14) 0.0208(12) 0.0283(12) 0.0002(9) 0.0092(10) -0.0007(11)
C14 0.0170(12) 0.0264(13) 0.0232(11) -0.0012(9) 0.0055(9) -0.0039(10)
C9 0.0203(13) 0.0233(12) 0.0178(10) 0.0025(9) 0.0067(9) -0.0006(10)
C8 0.0152(12) 0.0277(13) 0.0218(11) 0.0020(9) 0.0031(9) -0.0023(10)
C7 0.0169(12) 0.0260(13) 0.0224(11) 0.0001(9) 0.0036(9) -0.0036(10)
C1 0.0173(12) 0.0249(12) 0.0165(10) 0.0021(9) 0.0042(9) -0.0022(10)
C6 0.0236(13) 0.0206(12) 0.0185(10) 0.0014(9) 0.0069(9) 0.0004(10)
C5 0.0196(13) 0.0244(12) 0.0145(10) -0.0010(8) 0.0055(9) -0.0030(10)
C4 0.0193(13) 0.0234(12) 0.0195(10) -0.0005(9) 0.0058(9) 0.0020(10)
C3 0.0213(13) 0.0230(12) 0.0150(10) -0.0012(8) 0.0051(9) -0.0013(10)
C2 0.0181(13) 0.0252(13) 0.0213(10) -0.0008(9) 0.0023(9) -0.0052(10)
C11 0.0163(13) 0.0307(14) 0.0410(14) 0.0034(11) 0.0055(11) -0.0043(11)
C10 0.0234(14) 0.0215(12) 0.0303(12) 0.0024(9) 0.0050(10) -0.0012(11)
C8S 0.066(7) 0.095(8) 0.087(7) -0.005(6) 0.015(5) 0.029(6)

loop_
_atom_type_symbol
_atom_type_description
_atom_type_scat_dispersion_real
_atom_type_scat_dispersion_imag
_atom_type_scat_source
C C 0.0033 0.0016 'International Tables Vol C Tables 4.2.6.8 and 6.1.1.4'
H H 0.0000 0.0000 'International Tables Vol C Tables 4.2.6.8 and 6.1.1.4'
N N 0.0061 0.0033 'International Tables Vol C Tables 4.2.6.8 and 6.1.1.4'
O O 0.0106 0.0060 'International Tables Vol C Tables 4.2.6.8 and 6.1.1.4'

loop_
_geom_angle_atom_site_label_1
_geom_angle_atom_site_label_2
_geom_angle_atom_site_label_3
_geom_angle
H1SA O1S H1SB 111(3)
H7SA C7S H7SB 109.5
H7SA C7S H7SC 109.5
H7SB C7S H7SC 109.5
C1S C7S H7SA 109.5
C1S C7S H7SB 109.5
C1S C7S H7SC 109.5
C44 O9 C48 106.14(16)
C45 O8 C48 105.99(17)
C27 O5 C31 104.7(3)
C28 O6 C31 105.3(3)
C12 O3 H3 109.5
C3 O1 H1 109.5
C5 O2 H2 109.5
C1S C6S H6S 119.4
C5S C6S H6S 119.4
C5S C6S C1S 121.1(4)
C7S C1S C6S 121.5(4)
C7S C1S C2S 121.5(4)
C2S C1S C6S 117.0(4)
C1S C2S H2S 118.7
C1S C2S C3S 122.7(4)
C3S C2S H2S 118.7
C4S C3S C2S 118.1(4)
C8S C3S C2S 107.6(6)
C8S C3S C4S 133.9(6)
C6S C5S H5S 120.0
C4S C5S C6S 119.9(4)
C4S C5S H5S 120.0
C3S C4S H4S 119.4
C5S C4S C3S 121.2(4)
C5S C4S H4S 119.4
H34A C34 H34B 108.2
C35 C34 H34A 109.6
C35 C34 H34B 109.6
C35 C34 C33 110.08(19)
C33 C34 H34A 109.6
C33 C34 H34B 109.6
C34 C35 H35A 109.2
C34 C35 H35B 109.2
H35A C35 H35B 107.9
C36 C35 C34 112.08(18)
C36 C35 H35A 109.2
C36 C35 H35B 109.2
C35 C36 H36A 109.5
C35 C36 H36B 109.5
H36A C36 H36B 108.1
N2 C36 C35 110.65(17)
N2 C36 H36A 109.5
N2 C36 H36B 109.5
C36 N2 C32 113.23(17)
C37 N2 C36 126.39(18)
C37 N2 C32 120.36(16)
O7 C37 N2 119.84(19)
O7 C37 C38 118.48(19)
N2 C37 C38 121.66(17)
C37 C38 H38 119.8
C39 C38 C37 120.41(19)
C39 C38 H38 119.8
C38 C39 H39 116.4
C38 C39 C40 127.29(19)
C40 C39 H39 116.4
C39 C40 H40 119.6
C41 C40 C39 120.74(19)
C41 C40 H40 119.6
C40 C41 H41 115.4
C40 C41 C42 129.2(2)
C42 C41 H41 115.4
C43 C42 C41 122.93(19)
C47 C42 C41 117.74(19)
C47 C42 C43 119.3(2)
C42 C43 H43 121.3
C44 C43 C42 117.31(19)
C44 C43 H43 121.3
O9 C44 C45 109.3(2)
C43 C44 O9 128.17(19)
C43 C44 C45 122.5(2)
O9 C48 O8 108.41(18)
O9 C48 H48A 110.0
O9 C48 H48B 110.0
O8 C48 H48A 110.0
O8 C48 H48B 110.0
H48A C48 H48B 108.4
C34 C33 H33A 109.5
C34 C33 H33B 109.5
H33A C33 H33B 108.1
C32 C33 C34 110.76(19)
C32 C33 H33A 109.5
C32 C33 H33B 109.5
N2 C32 C33 111.67(18)
N2 C32 H32A 109.3
N2 C32 H32B 109.3
C33 C32 H32A 109.3
C33 C32 H32B 109.3
H32A C32 H32B 107.9
C42 C47 H47 118.7
C46 C47 C42 122.6(2)
C46 C47 H47 118.7
C47 C46 H46 121.8
C45 C46 C47 116.4(2)
C45 C46 H46 121.8
O8 C45 C44 110.05(19)
C46 C45 O8 128.0(2)
C46 C45 C44 121.9(2)
H17A C17 H17B 108.1
C18 C17 H17A 109.5
C18 C17 H17B 109.5
C16 C17 H17A 109.5
C16 C17 H17B 109.5
C16 C17 C18 110.8(2)
C17 C18 H18A 109.2
C17 C18 H18B 109.2
C17 C18 C19 111.9(2)
H18A C18 H18B 107.9
C19 C18 H18A 109.2
C19 C18 H18B 109.2
C18 C19 H19A 109.6
C18 C19 H19B 109.6
H19A C19 H19B 108.1
N1 C19 C18 110.4(2)
N1 C19 H19A 109.6
N1 C19 H19B 109.6
C19 N1 C15 113.00(19)
C20 N1 C19 126.5(2)
C20 N1 C15 119.7(2)
O4 C20 N1 120.5(2)
O4 C20 C21 119.4(2)
N1 C20 C21 120.1(2)
C20 C21 H21 120.2
C22 C21 C20 119.5(2)
C22 C21 H21 120.2
C21 C22 H22 116.6
C21 C22 C23 126.9(3)
C23 C22 H22 116.6
C22 C23 H23 118.8
C24 C23 C22 122.5(3)
C24 C23 H23 118.8
C23 C24 H24 115.2
C23 C24 C25 129.5(3)
C25 C24 H24 115.2
C26 C25 C24 117.6(3)
C30 C25 C24 122.9(3)
C30 C25 C26 119.5(3)
C25 C26 H26 121.4
C27 C26 C25 117.2(3)
C27 C26 H26 121.4
C26 C27 O5 126.7(3)
C26 C27 C28 122.5(3)
C28 C27 O5 110.8(3)
O5 C31 H31A 109.8
O5 C31 H31B 109.8
O6 C31 O5 109.4(3)
O6 C31 H31A 109.8
O6 C31 H31B 109.8
H31A C31 H31B 108.2
C17 C16 H16A 109.2
C17 C16 H16B 109.2
H16A C16 H16B 107.9
C15 C16 C17 112.1(2)
C15 C16 H16A 109.2
C15 C16 H16B 109.2
N1 C15 C16 111.2(2)
N1 C15 H15A 109.4
N1 C15 H15B 109.4
C16 C15 H15A 109.4
C16 C15 H15B 109.4
H15A C15 H15B 108.0
C25 C30 H30 118.8
C25 C30 C29 122.3(3)
C29 C30 H30 118.8
C30 C29 H29 121.9
C28 C29 C30 116.2(3)
C28 C29 H29 121.9
C27 C28 O6 109.3(3)
C29 C28 O6 128.4(3)
C29 C28 C27 122.3(3)
O3 C12 C13 122.8(2)
O3 C12 C11 117.7(2)
C13 C12 C11 119.5(2)
C12 C13 H13 120.0
C14 C13 C12 119.9(2)
C14 C13 H13 120.0
C13 C14 H14 119.2
C13 C14 C9 121.6(2)
C9 C14 H14 119.2
C14 C9 C8 119.1(2)
C10 C9 C14 117.4(2)
C10 C9 C8 123.5(2)
C9 C8 H8 116.3
C7 C8 C9 127.4(2)
C7 C8 H8 116.3
C8 C7 H7 116.4
C8 C7 C1 127.3(2)
C1 C7 H7 116.4
C6 C1 C7 122.4(2)
C2 C1 C7 118.71(19)
C2 C1 C6 118.9(2)
C1 C6 H6 120.2
C5 C6 C1 119.6(2)
C5 C6 H6 120.2
O2 C5 C6 122.40(19)
O2 C5 C4 116.33(19)
C6 C5 C4 121.2(2)
C5 C4 H4 120.5
C3 C4 C5 119.0(2)
C3 C4 H4 120.5
O1 C3 C4 122.37(19)
O1 C3 C2 117.30(19)
C4 C3 C2 120.3(2)
C1 C2 H2A 119.6
C3 C2 C1 120.8(2)
C3 C2 H2A 119.6
C12 C11 H11 119.8
C10 C11 C12 120.4(2)
C10 C11 H11 119.8
C9 C10 H10 119.4
C11 C10 C9 121.1(2)
C11 C10 H10 119.4
C3S C8S H8SA 109.5
C3S C8S H8SB 109.5
C3S C8S H8SC 109.5
H8SA C8S H8SB 109.5
H8SA C8S H8SC 109.5
H8SB C8S H8SC 109.5

loop_
_geom_bond_atom_site_label_1
_geom_bond_atom_site_label_2
_geom_bond_distance
O1S H1SA 0.86(4)
O1S H1SB 0.88(3)
C7S H7SA 0.9600
C7S H7SB 0.9600
C7S H7SC 0.9600
C7S C1S 1.354(6)
O9 C44 1.380(2)
O9 C48 1.426(3)
O7 C37 1.271(2)
O8 C48 1.428(3)
O8 C45 1.372(3)
O5 C27 1.376(3)
O5 C31 1.422(4)
O4 C20 1.250(3)
O6 C31 1.413(4)
O6 C28 1.387(3)
O3 H3 0.8200
O3 C12 1.369(3)
O1 H1 0.8200
O1 C3 1.369(2)
O2 H2 0.8200
O2 C5 1.378(2)
C6S H6S 0.9300
C6S C1S 1.390(5)
C6S C5S 1.373(5)
C1S C2S 1.375(5)
C2S H2S 0.9300
C2S C3S 1.384(6)
C3S C4S 1.366(5)
C3S C8S 1.349(8)
C5S H5S 0.9300
C5S C4S 1.361(5)
C4S H4S 0.9300
C34 H34A 0.9700
C34 H34B 0.9700
C34 C35 1.515(3)
C34 C33 1.523(3)
C35 H35A 0.9700
C35 H35B 0.9700
C35 C36 1.512(3)
C36 H36A 0.9700
C36 H36B 0.9700
C36 N2 1.472(2)
N2 C37 1.334(3)
N2 C32 1.480(3)
C37 C38 1.468(3)
C38 H38 0.9300
C38 C39 1.336(3)
C39 H39 0.9300
C39 C40 1.431(3)
C40 H40 0.9300
C40 C41 1.350(3)
C41 H41 0.9300
C41 C42 1.459(3)
C42 C43 1.409(3)
C42 C47 1.405(3)
C43 H43 0.9300
C43 C44 1.358(3)
C44 C45 1.389(3)
C48 H48A 0.9700
C48 H48B 0.9700
C33 H33A 0.9700
C33 H33B 0.9700
C33 C32 1.511(3)
C32 H32A 0.9700
C32 H32B 0.9700
C47 H47 0.9300
C47 C46 1.386(3)
C46 H46 0.9300
C46 C45 1.371(3)
C17 H17A 0.9700
C17 H17B 0.9700
C17 C18 1.512(4)
C17 C16 1.511(4)
C18 H18A 0.9700
C18 H18B 0.9700
C18 C19 1.522(4)
C19 H19A 0.9700
C19 H19B 0.9700
C19 N1 1.465(3)
N1 C20 1.343(3)
N1 C15 1.469(3)
C20 C21 1.478(3)
C21 H21 0.9300
C21 C22 1.322(3)
C22 H22 0.9300
C22 C23 1.438(4)
C23 H23 0.9300
C23 C24 1.331(4)
C24 H24 0.9300
C24 C25 1.467(4)
C25 C26 1.402(4)
C25 C30 1.394(4)
C26 H26 0.9300
C26 C27 1.367(4)
C27 C28 1.368(4)
C31 H31A 0.9700
C31 H31B 0.9700
C16 H16A 0.9700
C16 H16B 0.9700
C16 C15 1.503(4)
C15 H15A 0.9700
C15 H15B 0.9700
C30 H30 0.9300
C30 C29 1.396(4)
C29 H29 0.9300
C29 C28 1.363(4)
C12 C13 1.381(3)
C12 C11 1.384(3)
C13 H13 0.9300
C13 C14 1.381(3)
C14 H14 0.9300
C14 C9 1.396(3)
C9 C8 1.466(3)
C9 C10 1.394(3)
C8 H8 0.9300
C8 C7 1.334(3)
C7 H7 0.9300
C7 C1 1.463(3)
C1 C6 1.396(3)
C1 C2 1.394(3)
C6 H6 0.9300
C6 C5 1.381(3)
C5 C4 1.392(3)
C4 H4 0.9300
C4 C3 1.380(3)
C3 C2 1.382(3)
C2 H2A 0.9300
C11 H11 0.9300
C11 C10 1.380(3)
C10 H10 0.9300
C8S H8SA 0.9600
C8S H8SB 0.9600
C8S H8SC 0.9600

loop_
_geom_torsion_atom_site_label_1
_geom_torsion_atom_site_label_2
_geom_torsion_atom_site_label_3
_geom_torsion_atom_site_label_4
_geom_torsion
C7S C1S C2S C3S 178.2(4)
O9 C44 C45 O8 1.0(3)
O9 C44 C45 C46 178.5(2)
O7 C37 C38 C39 -8.6(3)
O5 C27 C28 O6 0.3(4)
O5 C27 C28 C29 179.9(3)
O4 C20 C21 C22 14.1(4)
O3 C12 C13 C14 -178.61(19)
O3 C12 C11 C10 178.9(2)
O1 C3 C2 C1 -178.47(17)
O2 C5 C4 C3 -178.67(17)
C6S C1S C2S C3S 0.1(6)
C6S C5S C4S C3S 1.6(6)
C1S C6S C5S C4S -2.0(6)
C1S C2S C3S C4S -0.4(6)
C1S C2S C3S C8S 173.9(5)
C2S C3S C4S C5S -0.4(6)
C5S C6S C1S C7S -176.9(4)
C5S C6S C1S C2S 1.2(5)
C34 C35 C36 N2 54.8(2)
C34 C33 C32 N2 -54.7(2)
C35 C34 C33 C32 54.5(3)
C35 C36 N2 C37 127.1(2)
C35 C36 N2 C32 -54.8(2)
C36 N2 C37 O7 -176.31(19)
C36 N2 C37 C38 5.6(3)
C36 N2 C32 C33 55.5(2)
N2 C37 C38 C39 169.5(2)
C37 N2 C32 C33 -126.2(2)
C37 C38 C39 C40 -174.2(2)
C38 C39 C40 C41 174.0(2)
C39 C40 C41 C42 -176.9(2)
C40 C41 C42 C43 13.2(4)
C40 C41 C42 C47 -167.7(2)
C41 C42 C43 C44 179.8(2)
C41 C42 C47 C46 -179.7(2)
C42 C43 C44 O9 -177.9(2)
C42 C43 C44 C45 -1.0(3)
C42 C47 C46 C45 0.7(3)
C43 C42 C47 C46 -0.6(3)
C43 C44 C45 O8 -176.4(2)
C43 C44 C45 C46 1.0(4)
C44 O9 C48 O8 -3.4(3)
C48 O9 C44 C43 178.7(2)
C48 O9 C44 C45 1.5(2)
C48 O8 C45 C44 -3.0(3)
C48 O8 C45 C46 179.7(2)
C33 C34 C35 C36 -55.1(3)
C32 N2 C37 O7 5.7(3)
C32 N2 C37 C38 -172.42(19)
C47 C42 C43 C44 0.7(3)
C47 C46 C45 O8 176.2(2)
C47 C46 C45 C44 -0.8(3)
C45 O8 C48 O9 3.9(3)
C17 C18 C19 N1 -54.5(3)
C17 C16 C15 N1 53.9(3)
C18 C17 C16 C15 -52.1(3)
C18 C19 N1 C20 -134.1(3)
C18 C19 N1 C15 56.8(3)
C19 N1 C20 O4 -172.1(2)
C19 N1 C20 C21 7.1(4)
C19 N1 C15 C16 -56.8(3)
N1 C20 C21 C22 -165.1(2)
C20 N1 C15 C16 133.3(2)
C20 C21 C22 C23 177.4(3)
C21 C22 C23 C24 -178.0(3)
C22 C23 C24 C25 -179.6(3)
C23 C24 C25 C26 -176.1(3)
C23 C24 C25 C30 4.4(6)
C24 C25 C26 C27 -179.8(3)
C24 C25 C30 C29 178.6(3)
C25 C26 C27 O5 178.7(3)
C25 C26 C27 C28 2.2(5)
C25 C30 C29 C28 0.3(5)
C26 C25 C30 C29 -1.0(5)
C26 C27 C28 O6 177.3(3)
C26 C27 C28 C29 -3.1(5)
C27 O5 C31 O6 7.0(4)
C31 O5 C27 C26 178.7(3)
C31 O5 C27 C28 -4.5(4)
C31 O6 C28 C27 4.1(4)
C31 O6 C28 C29 -175.5(4)
C16 C17 C18 C19 52.4(3)
C15 N1 C20 O4 -3.6(3)
C15 N1 C20 C21 175.6(2)
C30 C25 C26 C27 -0.3(5)
C30 C29 C28 O6 -178.7(3)
C30 C29 C28 C27 1.7(5)
C28 O6 C31 O5 -6.9(4)
C12 C13 C14 C9 -0.6(3)
C12 C11 C10 C9 0.1(3)
C13 C12 C11 C10 -0.2(3)
C13 C14 C9 C8 -179.93(19)
C13 C14 C9 C10 0.5(3)
C14 C9 C8 C7 179.5(2)
C14 C9 C10 C11 -0.2(3)
C9 C8 C7 C1 177.74(19)
C8 C9 C10 C11 -179.8(2)
C8 C7 C1 C6 -4.9(3)
C8 C7 C1 C2 176.1(2)
C7 C1 C6 C5 179.80(18)
C7 C1 C2 C3 178.72(19)
C1 C6 C5 O2 179.86(17)
C1 C6 C5 C4 1.4(3)
C6 C1 C2 C3 -0.4(3)
C6 C5 C4 C3 -0.1(3)
C5 C4 C3 O1 178.72(17)
C5 C4 C3 C2 -1.4(3)
C4 C3 C2 C1 1.7(3)
C2 C1 C6 C5 -1.2(3)
C11 C12 C13 C14 0.4(3)
C10 C9 C8 C7 -0.9(3)
C8S C3S C4S C5S -172.9(7)
